data_2228556
loop_
_publ_author_name
'Gao, Shan'
'Qi, Xiao-Juan'
'Kong, Li-Li'
'Ng, Seik Weng'

_publ_section_title
;
 2,2'-[<i>p</i>-Phenylenebis(methylideneazanediyl)]dipyridinium
 bis(hydrogensulfate) dihydrate
;
_journal_coeditor_code SI2312
_journal_issue 12
_journal_name_full 'Acta Crystallographica Section E'
_journal_page_first o3300
_journal_paper_doi 10.1107/S1600536810047999
_journal_volume 66
_journal_year 2010
_chemical_formula_iupac 'C18 H20 N4 2+, 2H S O4 -, 2H2 O'
_chemical_formula_moiety 'C18 H20 N4 2+, 2(H O4 S -), 2H2 O'
_chemical_formula_sum 'C18 H26 N4 O10 S2'
_chemical_formula_weight 522.55
_chemical_name_systematic
;
2,2'-[<i>p</i>-Phenylenebis(methylideneazanediyl)]dipyridinium
bis(hydrogensulfate) dihydrate
;
_space_group_IT_number 2
_symmetry_cell_setting triclinic
_symmetry_space_group_name_Hall '-P 1'
_symmetry_space_group_name_H-M 'P -1'
_atom_sites_solution_hydrogens geom
_atom_sites_solution_primary direct
_atom_sites_solution_secondary difmap
_audit_creation_method SHELXL-97
_cell_angle_alpha 97.648(2)
_cell_angle_beta 92.340(2)
_cell_angle_gamma 114.005(2)
_cell_formula_units_Z 1
_cell_length_a 7.1718(5)
_cell_length_b 9.3010(7)
_cell_length_c 9.5113(5)
_cell_measurement_reflns_used 3948
_cell_measurement_temperature 293(2)
_cell_measurement_theta_max 27.4
_cell_measurement_theta_min 3.1
_cell_volume 571.25(7)
_computing_cell_refinement 'RAPID-AUTO (Rigaku, 1998)'
_computing_data_collection 'RAPID-AUTO (Rigaku, 1998)'
_computing_data_reduction 'CrystalStructure (Rigaku/MSC, 2002)'
_computing_molecular_graphics 'X-SEED (Barbour, 2001)'
_computing_publication_material 'publCIF (Westrip, 2010)'
_computing_structure_refinement 'SHELXL97 (Sheldrick, 2008)'
_computing_structure_solution 'SHELXS97 (Sheldrick, 2008)'
_diffrn_ambient_temperature 293(2)
_diffrn_detector_area_resol_mean 10.000
_diffrn_measured_fraction_theta_full 0.991
_diffrn_measured_fraction_theta_max 0.991
_diffrn_measurement_device_type 'Rigaku R-AXIS RAPID'
_diffrn_measurement_method \w
_diffrn_radiation_monochromator graphite
_diffrn_radiation_source 'fine-focus sealed tube'
_diffrn_radiation_type MoK\a
_diffrn_radiation_wavelength 0.71073
_diffrn_reflns_av_R_equivalents 0.0236
_diffrn_reflns_av_sigmaI/netI 0.0356
_diffrn_reflns_limit_h_max 8
_diffrn_reflns_limit_h_min -9
_diffrn_reflns_limit_k_max 12
_diffrn_reflns_limit_k_min -12
_diffrn_reflns_limit_l_max 12
_diffrn_reflns_limit_l_min -12
_diffrn_reflns_number 5648
_diffrn_reflns_theta_full 27.44
_diffrn_reflns_theta_max 27.44
_diffrn_reflns_theta_min 3.06
_diffrn_standards_decay_% 0
_diffrn_standards_interval_count 0
_diffrn_standards_interval_time 0
_diffrn_standards_number 0
_exptl_absorpt_coefficient_mu 0.296
_exptl_absorpt_correction_T_max 0.9487
_exptl_absorpt_correction_T_min 0.9297
_exptl_absorpt_correction_type multi-scan
_exptl_absorpt_process_details '(ABSCOR; Higashi, 1995)'
_exptl_crystal_colour Colorless
_exptl_crystal_density_diffrn 1.519
_exptl_crystal_density_method 'not measured'
_exptl_crystal_description Prism
_exptl_crystal_F_000 274
_exptl_crystal_size_max 0.25
_exptl_crystal_size_mid 0.21
_exptl_crystal_size_min 0.18
_refine_diff_density_max 0.476
_refine_diff_density_min -0.418
_refine_ls_extinction_method none
_refine_ls_goodness_of_fit_ref 1.144
_refine_ls_hydrogen_treatment mixed
_refine_ls_matrix_type full
_refine_ls_number_parameters 169
_refine_ls_number_reflns 2583
_refine_ls_number_restraints 5
_refine_ls_restrained_S_all 1.143
_refine_ls_R_factor_all 0.0833
_refine_ls_R_factor_gt 0.0398
_refine_ls_shift/su_max 0.001
_refine_ls_shift/su_mean 0.001
_refine_ls_structure_factor_coef Fsqd
_refine_ls_weighting_details 'calc w=1/[\s^2^(Fo^2^)+(0.0586P)^2^+0.3231P] where P=(Fo^2^+2Fc^2^)/3'
_refine_ls_weighting_scheme calc
_refine_ls_wR_factor_gt 0.0959
_refine_ls_wR_factor_ref 0.1433
_reflns_number_gt 1624
_reflns_number_total 2583
_reflns_threshold_expression I>2\s(I)
_cod_data_source_file si2312.cif
_cod_data_source_block I
_cod_database_code 2228556
_cod_database_fobs_code 2228556

loop_
_symmetry_equiv_pos_as_xyz
'x, y, z'
'-x, -y, -z'

loop_
_atom_site_type_symbol
_atom_site_label
_atom_site_fract_x
_atom_site_fract_y
_atom_site_fract_z
_atom_site_U_iso_or_equiv
_atom_site_adp_type
_atom_site_calc_flag
_atom_site_refinement_flags
_atom_site_occupancy
_atom_site_disorder_assembly
_atom_site_disorder_group
S S1 0.19334(11) 0.92763(8) 0.76081(7) 0.0379(2) Uani d . 1 . .
O O1 0.1234(3) 0.7575(2) 0.7264(2) 0.0508(5) Uani d . 1 . .
O O2 0.2506(5) 0.9842(3) 0.9097(2) 0.0767(8) Uani d . 1 . .
O O3 0.3889(4) 1.0040(3) 0.6846(3) 0.0627(7) Uani d D 1 . .
H H3 0.481(5) 0.981(5) 0.719(4) 0.094 Uiso d D 1 . .
O O4 0.0542(3) 0.9850(3) 0.7002(3) 0.0566(6) Uani d . 1 . .
O O1W 0.3282(4) 1.0635(4) 1.2016(3) 0.0730(8) Uani d D 1 . .
H H11 0.286(7) 1.023(6) 1.1157(19) 0.110 Uiso d D 1 . .
H H12 0.218(4) 1.055(6) 1.235(5) 0.110 Uiso d D 1 . .
N N1 0.1175(4) 0.3172(3) 0.7485(2) 0.0418(6) Uani d D 1 . .
H H1 0.112(5) 0.220(2) 0.740(4) 0.063 Uiso d D 1 . .
N N2 0.2258(4) 0.5652(3) 0.8961(2) 0.0388(5) Uani d D 1 . .
H H2 0.202(5) 0.606(4) 0.821(2) 0.058 Uiso d D 1 . .
C C1 0.5953(5) 0.6591(3) 0.4870(3) 0.0409(7) Uani d . 1 . .
H H1A 0.6588 0.7665 0.4787 0.049 Uiso calc R 1 . .
C C2 0.4067(5) 0.6003(3) 0.5401(3) 0.0417(7) Uani d . 1 . .
H H2A 0.3444 0.6687 0.5668 0.050 Uiso calc R 1 . .
C C3 0.3092(4) 0.4410(3) 0.5541(3) 0.0363(6) Uani d . 1 . .
C C4 0.1038(5) 0.3747(4) 0.6143(3) 0.0432(7) Uani d . 1 . .
H H4A 0.0537 0.4573 0.6301 0.052 Uiso calc R 1 . .
H H4B 0.0057 0.2875 0.5452 0.052 Uiso calc R 1 . .
C C5 0.1854(4) 0.4078(3) 0.8764(3) 0.0342(6) Uani d . 1 . .
C C6 0.2159(4) 0.3435(4) 0.9964(3) 0.0407(6) Uani d . 1 . .
H H6 0.1907 0.2362 0.9874 0.049 Uiso calc R 1 . .
C C7 0.2830(5) 0.4399(4) 1.1269(3) 0.0492(8) Uani d . 1 . .
H H7 0.3020 0.3970 1.2064 0.059 Uiso calc R 1 . .
C C8 0.3230(5) 0.6011(4) 1.1422(3) 0.0502(8) Uani d . 1 . .
H H8 0.3689 0.6664 1.2308 0.060 Uiso calc R 1 . .
C C9 0.2939(4) 0.6600(4) 1.0261(3) 0.0453(7) Uani d . 1 . .
H H9 0.3206 0.7676 1.0345 0.054 Uiso calc R 1 . .

loop_
_atom_site_aniso_label
_atom_site_aniso_U_11
_atom_site_aniso_U_22
_atom_site_aniso_U_33
_atom_site_aniso_U_12
_atom_site_aniso_U_13
_atom_site_aniso_U_23
S1 0.0398(4) 0.0353(4) 0.0421(4) 0.0194(3) 0.0045(3) 0.0058(3)
O1 0.0561(13) 0.0329(11) 0.0647(14) 0.0198(10) 0.0081(10) 0.0079(9)
O2 0.106(2) 0.0816(19) 0.0359(13) 0.0403(17) -0.0082(12) -0.0100(11)
O3 0.0481(14) 0.0637(16) 0.0861(18) 0.0248(12) 0.0202(12) 0.0361(13)
O4 0.0494(13) 0.0527(14) 0.0795(16) 0.0314(11) 0.0020(11) 0.0175(11)
O1W 0.0499(15) 0.116(2) 0.0588(16) 0.0458(16) -0.0023(12) -0.0032(15)
N1 0.0508(15) 0.0357(13) 0.0414(13) 0.0204(12) 0.0084(10) 0.0059(10)
N2 0.0420(13) 0.0386(14) 0.0403(13) 0.0204(11) 0.0020(10) 0.0096(10)
C1 0.0555(18) 0.0352(15) 0.0354(15) 0.0226(13) 0.0055(12) 0.0047(11)
C2 0.0557(18) 0.0433(17) 0.0371(15) 0.0322(15) 0.0059(12) 0.0042(12)
C3 0.0449(16) 0.0423(16) 0.0243(13) 0.0220(13) 0.0009(10) 0.0025(10)
C4 0.0469(17) 0.0506(18) 0.0346(15) 0.0241(14) 0.0008(11) 0.0033(12)
C5 0.0284(13) 0.0360(15) 0.0400(15) 0.0138(11) 0.0075(10) 0.0096(11)
C6 0.0418(16) 0.0412(16) 0.0472(17) 0.0216(13) 0.0103(12) 0.0187(12)
C7 0.0398(16) 0.073(2) 0.0443(17) 0.0278(15) 0.0096(12) 0.0258(15)
C8 0.0475(18) 0.060(2) 0.0428(17) 0.0244(16) 0.0010(13) 0.0023(14)
C9 0.0443(17) 0.0401(17) 0.0500(17) 0.0184(13) 0.0012(13) 0.0009(13)

loop_
_atom_type_symbol
_atom_type_description
_atom_type_scat_dispersion_real
_atom_type_scat_dispersion_imag
_atom_type_scat_source
C C 0.0033 0.0016 'International Tables Vol C Tables 4.2.6.8 and 6.1.1.4'
H H 0.0000 0.0000 'International Tables Vol C Tables 4.2.6.8 and 6.1.1.4'
N N 0.0061 0.0033 'International Tables Vol C Tables 4.2.6.8 and 6.1.1.4'
O O 0.0106 0.0060 'International Tables Vol C Tables 4.2.6.8 and 6.1.1.4'
S S 0.1246 0.1234 'International Tables Vol C Tables 4.2.6.8 and 6.1.1.4'

loop_
_geom_angle_atom_site_label_1
_geom_angle_atom_site_label_2
_geom_angle_atom_site_label_3
_geom_angle_site_symmetry_1
_geom_angle_site_symmetry_3
_geom_angle
_geom_angle_publ_flag
O2 S1 O1 . . 112.24(15) ?
O2 S1 O4 . . 113.33(16) ?
O1 S1 O4 . . 113.05(14) ?
O2 S1 O3 . . 107.05(17) ?
O1 S1 O3 . . 107.22(14) ?
O4 S1 O3 . . 103.15(13) ?
S1 O3 H3 . . 109(3) ?
H11 O1W H12 . . 101(5) ?
C5 N1 C4 . . 125.7(2) ?
C5 N1 H1 . . 117(2) ?
C4 N1 H1 . . 115(2) ?
C5 N2 C9 . . 122.4(2) ?
C5 N2 H2 . . 118(2) ?
C9 N2 H2 . . 120(2) ?
C2 C1 C3 . 2_666 120.5(3) ?
C2 C1 H1A . . 119.7 ?
C3 C1 H1A 2_666 . 119.7 ?
C1 C2 C3 . . 120.9(3) ?
C1 C2 H2A . . 119.6 ?
C3 C2 H2A . . 119.6 ?
C2 C3 C1 . 2_666 118.6(3) ?
C2 C3 C4 . . 121.7(3) ?
C1 C3 C4 2_666 . 119.7(3) ?
N1 C4 C3 . . 112.3(2) ?
N1 C4 H4A . . 109.1 ?
C3 C4 H4A . . 109.1 ?
N1 C4 H4B . . 109.1 ?
C3 C4 H4B . . 109.1 ?
H4A C4 H4B . . 107.9 ?
N1 C5 N2 . . 121.3(2) ?
N1 C5 C6 . . 121.2(3) ?
N2 C5 C6 . . 117.5(2) ?
C7 C6 C5 . . 119.6(3) ?
C7 C6 H6 . . 120.2 ?
C5 C6 H6 . . 120.2 ?
C6 C7 C8 . . 121.0(3) ?
C6 C7 H7 . . 119.5 ?
C8 C7 H7 . . 119.5 ?
C9 C8 C7 . . 118.4(3) ?
C9 C8 H8 . . 120.8 ?
C7 C8 H8 . . 120.8 ?
C8 C9 N2 . . 121.2(3) ?
C8 C9 H9 . . 119.4 ?
N2 C9 H9 . . 119.4 ?

loop_
_geom_bond_atom_site_label_1
_geom_bond_atom_site_label_2
_geom_bond_site_symmetry_2
_geom_bond_distance
_geom_bond_publ_flag
S1 O2 . 1.425(2) ?
S1 O1 . 1.437(2) ?
S1 O4 . 1.443(2) ?
S1 O3 . 1.551(2) ?
O3 H3 . 0.840(10) ?
O1W H11 . 0.840(10) ?
O1W H12 . 0.840(10) ?
N1 C5 . 1.331(4) ?
N1 C4 . 1.462(4) ?
N1 H1 . 0.880(10) ?
N2 C5 . 1.356(3) ?
N2 C9 . 1.362(4) ?
N2 H2 . 0.890(10) ?
C1 C2 . 1.382(4) ?
C1 C3 2_666 1.390(4) ?
C1 H1A . 0.9300 ?
C2 C3 . 1.385(4) ?
C2 H2A . 0.9300 ?
C3 C1 2_666 1.390(4) ?
C3 C4 . 1.517(4) ?
C4 H4A . 0.9700 ?
C4 H4B . 0.9700 ?
C5 C6 . 1.406(4) ?
C6 C7 . 1.371(4) ?
C6 H6 . 0.9300 ?
C7 C8 . 1.394(5) ?
C7 H7 . 0.9300 ?
C8 C9 . 1.341(4) ?
C8 H8 . 0.9300 ?
C9 H9 . 0.9300 ?

loop_
_geom_hbond_atom_site_label_D
_geom_hbond_atom_site_label_H
_geom_hbond_atom_site_label_A
_geom_hbond_site_symmetry_A
_geom_hbond_distance_DH
_geom_hbond_distance_HA
_geom_hbond_distance_DA
_geom_hbond_angle_DHA
_geom_hbond_publ_flag
O3 H3 O1w 2_677 0.840(10) 1.750(10) 2.592(4) 178(5) yes
O1w H11 O2 . 0.840(10) 1.93(2) 2.749(3) 164(5) yes
O1w H12 O4 2_577 0.840(10) 1.980(10) 2.813(3) 174(5) yes
N2 H2 O1 . 0.890(10) 2.02(2) 2.844(3) 154(3) yes
N1 H1 O4 1_545 0.880(10) 2.030(10) 2.903(3) 170(3) yes

loop_
_geom_torsion_atom_site_label_1
_geom_torsion_atom_site_label_2
_geom_torsion_atom_site_label_3
_geom_torsion_atom_site_label_4
_geom_torsion_site_symmetry_1
_geom_torsion_site_symmetry_2
_geom_torsion_site_symmetry_3
_geom_torsion_site_symmetry_4
_geom_torsion
_geom_torsion_publ_flag
C3 C1 C2 C3 2_666 . . . 0.3(5) ?
C1 C2 C3 C1 . . . 2_666 -0.3(4) ?
C1 C2 C3 C4 . . . . 179.0(2) ?
C5 N1 C4 C3 . . . . 80.0(3) ?
C2 C3 C4 N1 . . . . -115.8(3) ?
C1 C3 C4 N1 2_666 . . . 63.5(3) ?
C4 N1 C5 N2 . . . . 8.5(4) ?
C4 N1 C5 C6 . . . . -172.2(3) ?
C9 N2 C5 N1 . . . . 179.5(3) ?
C9 N2 C5 C6 . . . . 0.2(4) ?
N1 C5 C6 C7 . . . . -179.0(3) ?
N2 C5 C6 C7 . . . . 0.3(4) ?
C5 C6 C7 C8 . . . . -0.5(4) ?
C6 C7 C8 C9 . . . . 0.2(5) ?
C7 C8 C9 N2 . . . . 0.3(5) ?
C5 N2 C9 C8 . . . . -0.5(4) ?
